data_4349472
loop_
_publ_author_name
'Porwol, Luzian'
'Henson, Alon'
'Kitson, Philip J.'
'Long, De-Liang'
'Cronin, Leroy'

_publ_section_title
;
 On the fly multi-modal observation of ligand synthesis and complexation
 of Cu complexes in flow with &#x2018;benchtop&#x2019; NMR and mass
 spectrometry
;
_journal_issue 7
_journal_name_full 'Inorganic Chemistry Frontiers'
_journal_page_first 919
_journal_paper_doi 10.1039/C6QI00079G
_journal_volume 3
_journal_year 2016
_chemical_formula_sum 'C53 H48 B2 Cu2 F8 N8 O3'
_chemical_formula_weight 1145.69
_space_group_crystal_system monoclinic
_space_group_IT_number 14
_space_group_name_Hall '-P 2ybc'
_space_group_name_H-M_alt 'P 1 21/c 1'
_atom_sites_solution_hydrogens geom
_atom_sites_solution_secondary 'F map'
_audit_creation_method SHELXL-2013
_audit_update_record
;
2015-02-20 deposited with the CCDC.
2016-05-11 downloaded from the CCDC.
;
_cell_angle_alpha 90
_cell_angle_beta 94.726(5)
_cell_angle_gamma 90
_cell_formula_units_Z 2
_cell_length_a 7.5600(6)
_cell_length_b 20.2225(16)
_cell_length_c 16.4909(12)
_cell_measurement_reflns_used 2532
_cell_measurement_temperature 150(2)
_cell_measurement_theta_max 24.9
_cell_measurement_theta_min 2.36
_cell_volume 2512.6(3)
_computing_cell_refinement Apex2
_computing_data_collection Apex2
_computing_data_reduction Apex2
_computing_molecular_graphics dimond3
_computing_publication_material WinGX
_computing_structure_refinement 'SHELXL-2013 (Sheldrick, 2013)'
_computing_structure_solution 'SHELXS-2013 (Sheldrick, 2013)'
_diffrn_ambient_temperature 150(2)
_diffrn_measured_fraction_theta_full 0.969
_diffrn_measured_fraction_theta_max 0.999
_diffrn_measurement_device_type 'Bruker Apex II Quasar'
_diffrn_measurement_method '\w & \p scans'
_diffrn_radiation_type MoK\a
_diffrn_radiation_wavelength 0.71073
_diffrn_reflns_av_R_equivalents 0.1129
_diffrn_reflns_av_unetI/netI 0.0771
_diffrn_reflns_Laue_measured_fraction_full 0.969
_diffrn_reflns_Laue_measured_fraction_max 0.999
_diffrn_reflns_limit_h_max 8
_diffrn_reflns_limit_h_min -8
_diffrn_reflns_limit_k_max 24
_diffrn_reflns_limit_k_min -24
_diffrn_reflns_limit_l_max 19
_diffrn_reflns_limit_l_min -19
_diffrn_reflns_number 31718
_diffrn_reflns_point_group_measured_fraction_full 0.969
_diffrn_reflns_point_group_measured_fraction_max 0.999
_diffrn_reflns_theta_full 25.242
_diffrn_reflns_theta_max 24.987
_diffrn_reflns_theta_min 2.014
_diffrn_source '30 W microfocus sealed tube'
_exptl_absorpt_coefficient_mu 0.930
_exptl_absorpt_correction_T_max 0.745
_exptl_absorpt_correction_T_min 0.589
_exptl_absorpt_correction_type empirical
_exptl_absorpt_process_details SADABS
_exptl_crystal_colour blue
_exptl_crystal_density_diffrn 1.514
_exptl_crystal_density_method none
_exptl_crystal_description block
_exptl_crystal_F_000 1172
_exptl_crystal_size_max 0.080
_exptl_crystal_size_mid 0.040
_exptl_crystal_size_min 0.040
_refine_diff_density_max 0.45
_refine_diff_density_min -0.58
_refine_diff_density_rms 0.10
_refine_ls_extinction_method none
_refine_ls_goodness_of_fit_ref 1.325
_refine_ls_hydrogen_treatment constr
_refine_ls_matrix_type full
_refine_ls_number_parameters 352
_refine_ls_number_reflns 4393
_refine_ls_number_restraints 0
_refine_ls_restrained_S_all 1.325
_refine_ls_R_factor_all 0.111
_refine_ls_R_factor_gt 0.078
_refine_ls_shift/su_max 0.001
_refine_ls_shift/su_mean 0.000
_refine_ls_structure_factor_coef Fsqd
_refine_ls_weighting_details 'w=1/[\s^2^(Fo^2^)+12.9193P] where P=(Fo^2^+2Fc^2^)/3'
_refine_ls_weighting_scheme calc
_refine_ls_wR_factor_gt 0.155
_refine_ls_wR_factor_ref 0.166
_reflns_Friedel_coverage 0.000
_reflns_number_gt 3218
_reflns_number_total 4393
_reflns_threshold_expression 'I > 2\s(I)'
_cod_data_source_file c6qi00079g2.cif
_cod_data_source_block lp118
_cod_original_sg_symbol_H-M 'P 21/c'
_cod_database_code 4349472
_shelx_space_group_comment
;
The symmetry employed for this shelxl refinement is uniquely defined
by the following loop, which should always be used as a source of
symmetry information in preference to the above space-group names.
They are only intended as comments.
;
_shelx_estimated_absorpt_t_min 0.929
_shelx_estimated_absorpt_t_max 0.964
_shelxl_version_number 2013-4

loop_
_space_group_symop_operation_xyz
'x, y, z'
'-x, y+1/2, -z+1/2'
'-x, -y, -z'
'x, -y-1/2, z-1/2'

loop_
_atom_site_label
_atom_site_type_symbol
_atom_site_fract_x
_atom_site_fract_y
_atom_site_fract_z
_atom_site_U_iso_or_equiv
_atom_site_adp_type
_atom_site_occupancy
_atom_site_site_symmetry_order
_atom_site_calc_flag
_atom_site_refinement_flags_posn
_atom_site_refinement_flags_adp
_atom_site_refinement_flags_occupancy
Cu1 Cu 0.18019(10) 0.45206(4) 0.88600(5) 0.0212(2) Uani 1 1 d . . .
O1 O 0.1807(11) 0.5213(4) 0.9616(5) 0.020(2) Uani 0.5 1 d . . P
O2 O -0.0342(10) 0.4422(4) 0.9398(5) 0.021(2) Uani 0.5 1 d . . P
O3 O 0.0569(7) 0.5246(3) 1.0054(3) 0.0330(15) Uani 0.5 1 d . . P
N1 N 0.0570(7) 0.5107(3) 0.7998(3) 0.0235(13) Uani 1 1 d . . .
N2 N 0.0827(7) 0.3796(3) 0.7994(3) 0.0222(13) Uani 1 1 d . . .
N3 N 0.3125(7) 0.3936(3) 0.9689(3) 0.0241(13) Uani 1 1 d . . .
N4 N 0.4470(7) 0.4726(3) 0.8600(3) 0.0245(13) Uani 1 1 d . . .
C0 C 0.0569(7) 0.5246(3) 1.0054(3) 0.0330(15) Uani 0.5 1 d . . P
C1 C 0.0389(9) 0.5764(4) 0.8040(5) 0.0314(18) Uani 1 1 d . . .
H1 H 0.0873 0.5989 0.8513 0.038 Uiso 1 1 calc R U .
C2 C -0.0476(10) 0.6121(4) 0.7421(5) 0.041(2) Uani 1 1 d . . .
H2 H -0.0602 0.6587 0.7470 0.049 Uiso 1 1 calc R U .
C3 C -0.1158(12) 0.5800(4) 0.6728(6) 0.052(2) Uani 1 1 d . . .
H3 H -0.1722 0.6042 0.6285 0.062 Uiso 1 1 calc R U .
C4 C -0.1007(10) 0.5120(4) 0.6691(5) 0.038(2) Uani 1 1 d . . .
H4 H -0.1502 0.4884 0.6228 0.045 Uiso 1 1 calc R U .
C5 C -0.0127(9) 0.4790(3) 0.7333(4) 0.0249(16) Uani 1 1 d . . .
C6 C 0.0014(9) 0.4061(4) 0.7377(4) 0.0270(17) Uani 1 1 d . . .
H6 H -0.0503 0.3794 0.6946 0.032 Uiso 1 1 calc R U .
C7 C 0.0797(9) 0.3069(3) 0.8054(5) 0.0299(17) Uani 1 1 d . . .
H7A H 0.0166 0.2881 0.7557 0.036 Uiso 1 1 calc R U .
H7B H 0.0147 0.2936 0.8525 0.036 Uiso 1 1 calc R U .
C8 C 0.2660(9) 0.2799(3) 0.8155(4) 0.0218(15) Uani 1 1 d . . .
C9 C 0.3843(10) 0.2925(4) 0.7590(4) 0.0330(18) Uani 1 1 d . . .
H9 H 0.3468 0.3164 0.7111 0.040 Uiso 1 1 calc R U .
C10 C 0.5594(10) 0.2704(4) 0.7710(5) 0.0366(19) Uani 1 1 d . . .
H10 H 0.6415 0.2806 0.7322 0.044 Uiso 1 1 calc R U .
C11 C 0.6132(10) 0.2340(4) 0.8386(5) 0.0351(19) Uani 1 1 d . . .
H11 H 0.7320 0.2186 0.8466 0.042 Uiso 1 1 calc R U .
C12 C 0.4947(10) 0.2199(4) 0.8947(5) 0.0348(19) Uani 1 1 d . . .
H12 H 0.5320 0.1944 0.9415 0.042 Uiso 1 1 calc R U .
C13 C 0.3207(9) 0.2422(3) 0.8842(4) 0.0262(16) Uani 1 1 d . . .
H13 H 0.2394 0.2320 0.9233 0.031 Uiso 1 1 calc R U .
C14 C 0.2444(9) 0.3564(3) 1.0243(4) 0.0274(17) Uani 1 1 d . . .
H14 H 0.1193 0.3564 1.0267 0.033 Uiso 1 1 calc R U .
C15 C 0.3453(9) 0.3176(4) 1.0788(4) 0.0289(17) Uani 1 1 d . . .
H15 H 0.2915 0.2920 1.1184 0.035 Uiso 1 1 calc R U .
C16 C 0.5282(9) 0.3167(4) 1.0743(4) 0.0322(18) Uani 1 1 d . . .
H16 H 0.6020 0.2904 1.1108 0.039 Uiso 1 1 calc R U .
C17 C 0.6013(9) 0.3548(4) 1.0159(4) 0.0295(18) Uani 1 1 d . . .
H17 H 0.7257 0.3544 1.0112 0.035 Uiso 1 1 calc R U .
C18 C 0.4907(8) 0.3935(3) 0.9647(4) 0.0211(15) Uani 1 1 d . . .
C19 C 0.5561(9) 0.4378(3) 0.9052(4) 0.0254(17) Uani 1 1 d . . .
H19 H 0.6799 0.4410 0.8998 0.031 Uiso 1 1 calc R U .
C20 C 0.5164(9) 0.5205(4) 0.8042(4) 0.0311(18) Uani 1 1 d . . .
H20A H 0.6477 0.5197 0.8106 0.037 Uiso 1 1 calc R U .
H20B H 0.4773 0.5655 0.8185 0.037 Uiso 1 1 calc R U .
C21 C 0.4545(9) 0.5062(4) 0.7170(4) 0.0292(17) Uani 1 1 d . . .
C22 C 0.4840(10) 0.4444(4) 0.6840(5) 0.041(2) Uani 1 1 d . . .
H22 H 0.5450 0.4116 0.7168 0.049 Uiso 1 1 calc R U .
C23 C 0.4270(13) 0.4298(5) 0.6054(5) 0.056(3) Uani 1 1 d . . .
H23 H 0.4473 0.3871 0.5840 0.067 Uiso 1 1 calc R U .
C24 C 0.3412(14) 0.4766(6) 0.5578(5) 0.063(3) Uani 1 1 d . . .
H24 H 0.2994 0.4662 0.5033 0.075 Uiso 1 1 calc R U .
C25 C 0.3151(13) 0.5376(6) 0.5876(5) 0.064(3) Uani 1 1 d . . .
H25 H 0.2577 0.5701 0.5531 0.077 Uiso 1 1 calc R U .
C26 C 0.3701(10) 0.5539(4) 0.6671(5) 0.043(2) Uani 1 1 d . . .
H26 H 0.3505 0.5971 0.6873 0.051 Uiso 1 1 calc R U .
B1 B 0.9406(12) 0.2151(5) 0.0632(5) 0.034(2) Uani 1 1 d . . .
F1 F 0.9402(6) 0.2698(3) 0.1163(3) 0.0602(14) Uani 1 1 d . . .
F2 F 0.9252(6) 0.2389(3) -0.0144(3) 0.0569(14) Uani 1 1 d . . .
F3 F 0.7951(6) 0.1761(2) 0.0777(3) 0.0525(13) Uani 1 1 d . . .
F4 F 1.0952(6) 0.1813(2) 0.0803(3) 0.0516(13) Uani 1 1 d . . .

loop_
_atom_site_aniso_label
_atom_site_aniso_U_11
_atom_site_aniso_U_22
_atom_site_aniso_U_33
_atom_site_aniso_U_23
_atom_site_aniso_U_13
_atom_site_aniso_U_12
Cu1 0.0202(4) 0.0180(4) 0.0260(4) -0.0012(4) 0.0052(3) 0.0006(4)
O1 0.013(4) 0.029(6) 0.017(5) -0.007(4) -0.001(4) -0.002(4)
O2 0.015(4) 0.021(6) 0.026(5) -0.002(4) 0.000(4) -0.004(4)
O3 0.024(4) 0.056(5) 0.019(3) 0.001(3) 0.002(3) 0.014(3)
N1 0.022(3) 0.020(3) 0.029(3) -0.003(3) 0.004(3) 0.001(2)
N2 0.025(3) 0.020(3) 0.020(3) -0.001(3) -0.004(3) -0.001(2)
N3 0.021(3) 0.020(3) 0.032(3) -0.007(3) 0.004(3) -0.002(2)
N4 0.023(3) 0.021(3) 0.028(3) -0.003(3) -0.007(3) -0.003(2)
C0 0.024(4) 0.056(5) 0.019(3) 0.001(3) 0.002(3) 0.014(3)
C1 0.034(4) 0.019(4) 0.044(5) -0.003(3) 0.018(4) 0.000(3)
C2 0.035(5) 0.024(5) 0.063(6) 0.007(4) 0.000(4) 0.006(4)
C3 0.053(6) 0.037(6) 0.062(6) 0.019(5) -0.009(5) 0.002(4)
C4 0.039(5) 0.043(5) 0.028(4) 0.009(4) -0.009(4) 0.004(4)
C5 0.029(4) 0.023(4) 0.023(4) -0.004(3) 0.004(3) -0.002(3)
C6 0.027(4) 0.026(4) 0.027(4) -0.010(3) -0.003(3) 0.001(3)
C7 0.032(4) 0.013(4) 0.043(5) -0.003(3) -0.006(3) -0.001(3)
C8 0.027(4) 0.017(4) 0.021(3) -0.007(3) -0.006(3) -0.004(3)
C9 0.040(5) 0.028(4) 0.031(4) 0.006(3) -0.004(4) -0.006(3)
C10 0.030(4) 0.044(5) 0.037(4) -0.011(4) 0.007(4) -0.007(4)
C11 0.029(4) 0.023(4) 0.052(5) -0.011(4) -0.003(4) -0.001(3)
C12 0.045(5) 0.022(4) 0.035(4) 0.001(3) -0.009(4) 0.003(4)
C13 0.037(4) 0.020(4) 0.021(4) -0.001(3) 0.001(3) 0.000(3)
C14 0.027(4) 0.026(4) 0.030(4) 0.000(3) 0.002(3) -0.007(3)
C15 0.031(4) 0.026(4) 0.029(4) -0.003(3) -0.001(3) 0.000(3)
C16 0.029(4) 0.039(5) 0.026(4) -0.003(4) -0.012(3) 0.002(4)
C17 0.023(4) 0.043(5) 0.021(4) -0.011(3) -0.005(3) 0.002(3)
C18 0.017(3) 0.023(4) 0.022(4) -0.009(3) -0.006(3) 0.002(3)
C19 0.016(3) 0.029(4) 0.030(4) -0.015(3) -0.002(3) -0.006(3)
C20 0.031(4) 0.028(4) 0.033(4) 0.002(3) -0.004(3) -0.011(3)
C21 0.024(4) 0.029(4) 0.034(4) 0.000(3) 0.001(3) -0.007(3)
C22 0.050(5) 0.034(5) 0.038(4) 0.008(4) -0.004(4) -0.004(4)
C23 0.076(7) 0.043(6) 0.049(6) -0.003(5) 0.005(5) -0.020(5)
C24 0.088(8) 0.073(8) 0.027(5) 0.004(5) 0.003(5) -0.028(6)
C25 0.068(7) 0.078(8) 0.046(6) 0.037(6) 0.007(5) 0.015(6)
C26 0.042(5) 0.041(5) 0.046(5) 0.010(4) 0.011(4) 0.003(4)
B1 0.034(5) 0.034(5) 0.032(5) 0.013(4) -0.009(4) -0.005(4)
F1 0.046(3) 0.059(4) 0.075(4) -0.015(3) -0.002(3) -0.001(3)
F2 0.049(3) 0.083(4) 0.038(3) 0.028(3) -0.001(2) -0.003(3)
F3 0.040(3) 0.056(3) 0.061(3) 0.021(3) -0.001(2) -0.014(2)
F4 0.035(3) 0.052(3) 0.065(3) 0.010(3) -0.008(2) 0.009(2)

loop_
_atom_type_symbol
_atom_type_description
_atom_type_scat_dispersion_real
_atom_type_scat_dispersion_imag
_atom_type_scat_source
Cu Cu 0.3201 1.2651 'International Tables Vol C Tables 4.2.6.8 and 6.1.1.4'
O O 0.0106 0.0060 'International Tables Vol C Tables 4.2.6.8 and 6.1.1.4'
N N 0.0061 0.0033 'International Tables Vol C Tables 4.2.6.8 and 6.1.1.4'
C C 0.0033 0.0016 'International Tables Vol C Tables 4.2.6.8 and 6.1.1.4'
H H 0.0000 0.0000 'International Tables Vol C Tables 4.2.6.8 and 6.1.1.4'
B B 0.0013 0.0007 'International Tables Vol C Tables 4.2.6.8 and 6.1.1.4'
F F 0.0171 0.0103 'International Tables Vol C Tables 4.2.6.8 and 6.1.1.4'

loop_
_geom_angle_atom_site_label_1
_geom_angle_atom_site_label_2
_geom_angle_atom_site_label_3
_geom_angle
_geom_angle_site_symmetry_1
_geom_angle_site_symmetry_3
O1 Cu1 O2 74.1(4) . .
O1 Cu1 N3 90.8(3) . .
O2 Cu1 N3 90.9(3) . .
O1 Cu1 N1 90.3(3) . .
O2 Cu1 N1 91.6(3) . .
N3 Cu1 N1 177.4(2) . .
O1 Cu1 N2 159.9(3) . .
O2 Cu1 N2 88.9(3) . .
N3 Cu1 N2 100.2(2) . .
N1 Cu1 N2 79.5(2) . .
O1 Cu1 N4 92.2(3) . .
O2 Cu1 N4 163.5(3) . .
N3 Cu1 N4 80.0(2) . .
N1 Cu1 N4 97.6(2) . .
N2 Cu1 N4 106.2(2) . .
O3 O1 Cu1 118.1(6) . .
C0 O2 O3 0.0(6) 3_567 3_567
C0 O2 Cu1 119.3(7) 3_567 .
O3 O2 Cu1 119.3(7) 3_567 .
O2 O3 O1 131.6(8) 3_567 .
O2 O3 C0 114.2(8) 3_567 3_567
O1 O3 C0 113.5(8) . 3_567
O2 O3 O3 114.2(8) 3_567 3_567
O1 O3 O3 113.5(8) . 3_567
C0 O3 O3 0.0(5) 3_567 3_567
C1 N1 C5 118.9(7) . .
C1 N1 Cu1 126.1(5) . .
C5 N1 Cu1 115.0(5) . .
C6 N2 C7 117.9(6) . .
C6 N2 Cu1 111.5(5) . .
C7 N2 Cu1 130.2(4) . .
C14 N3 C18 118.7(6) . .
C14 N3 Cu1 127.3(5) . .
C18 N3 Cu1 114.1(5) . .
C19 N4 C20 119.0(6) . .
C19 N4 Cu1 110.5(5) . .
C20 N4 Cu1 130.4(4) . .
N1 C1 C2 121.9(8) . .
C1 C2 C3 119.5(8) . .
C2 C3 C4 118.7(8) . .
C5 C4 C3 119.0(8) . .
N1 C5 C4 122.0(7) . .
N1 C5 C6 114.5(6) . .
C4 C5 C6 123.3(7) . .
N2 C6 C5 119.4(6) . .
N2 C7 C8 110.4(6) . .
C9 C8 C13 119.1(6) . .
C9 C8 C7 121.0(6) . .
C13 C8 C7 119.9(6) . .
C8 C9 C10 120.6(7) . .
C11 C10 C9 120.1(7) . .
C12 C11 C10 119.7(7) . .
C11 C12 C13 120.9(7) . .
C12 C13 C8 119.5(7) . .
N3 C14 C15 123.4(7) . .
C14 C15 C16 118.2(7) . .
C17 C16 C15 119.1(7) . .
C18 C17 C16 119.0(7) . .
N3 C18 C17 121.6(7) . .
N3 C18 C19 115.5(6) . .
C17 C18 C19 122.8(6) . .
N4 C19 C18 119.9(6) . .
N4 C20 C21 112.0(6) . .
C26 C21 C22 118.3(7) . .
C26 C21 C20 121.6(7) . .
C22 C21 C20 120.0(7) . .
C23 C22 C21 121.2(8) . .
C24 C23 C22 119.8(9) . .
C25 C24 C23 120.2(9) . .
C24 C25 C26 121.5(9) . .
C25 C26 C21 118.9(8) . .
F2 B1 F4 112.1(7) . .
F2 B1 F3 110.8(6) . .
F4 B1 F3 110.9(7) . .
F2 B1 F1 107.6(7) . .
F4 B1 F1 108.0(6) . .
F3 B1 F1 107.2(7) . .

loop_
_geom_bond_atom_site_label_1
_geom_bond_atom_site_label_2
_geom_bond_distance
_geom_bond_site_symmetry_2
Cu1 O1 1.875(8) .
Cu1 O2 1.921(8) .
Cu1 N3 2.010(6) .
Cu1 N1 2.019(6) .
Cu1 N2 2.134(5) .
Cu1 N4 2.137(6) .
O1 O3 1.230(10) .
O2 C0 1.149(10) 3_567
O2 O3 1.149(10) 3_567
O3 O2 1.149(10) 3_567
O3 C0 1.318(12) 3_567
O3 O3 1.318(12) 3_567
N1 C1 1.338(8) .
N1 C5 1.340(8) .
N2 C6 1.263(8) .
N2 C7 1.475(8) .
N3 C14 1.321(9) .
N3 C18 1.355(8) .
N4 C19 1.278(8) .
N4 C20 1.463(9) .
C1 C2 1.372(10) .
C2 C3 1.377(12) .
C3 C4 1.383(11) .
C4 C5 1.376(10) .
C5 C6 1.480(10) .
C7 C8 1.507(9) .
C8 C9 1.368(10) .
C8 C13 1.398(9) .
C9 C10 1.396(10) .
C10 C11 1.370(10) .
C11 C12 1.370(11) .
C12 C13 1.388(10) .
C14 C15 1.375(9) .
C15 C16 1.391(10) .
C16 C17 1.383(10) .
C17 C18 1.381(9) .
C18 C19 1.445(10) .
C20 C21 1.503(9) .
C21 C26 1.388(10) .
C21 C22 1.389(11) .
C22 C23 1.364(11) .
C23 C24 1.360(13) .
C24 C25 1.349(14) .
C25 C26 1.384(12) .
B1 F2 1.362(9) .
B1 F4 1.364(10) .
B1 F3 1.390(9) .
B1 F1 1.412(10) .
